data_4508998
loop_
_publ_author_name
'Hisaki, Ichiro'
'Sakamoto, Yuu'
'Shigemitsu, Hajime'
'Tohnai, Norimitsu'
'Miyata, Mikiji'

_publ_section_title
;
 Conformational Polymorphism of Octadehydrodibenzo[12]annulene with
 Dimethyl Phthalate Moieties
;
_journal_issue 1
_journal_name_full 'Crystal Growth &amp; Design'
_journal_page_first 414
_journal_paper_doi 10.1021/cg800643e
_journal_volume 9
_journal_year 2009
_chemical_formula_moiety 'C28 H16 O8 '
_chemical_formula_sum 'C28 H16 O8'
_chemical_formula_weight 480.43
_space_group_IT_number 14
_symmetry_cell_setting monoclinic
_symmetry_Int_Tables_number 14
_symmetry_space_group_name_Hall '-P 2ybc'
_symmetry_space_group_name_H-M 'P 1 21/c 1'
_cell_angle_alpha 90.0000
_cell_angle_beta 97.640(2)
_cell_angle_gamma 90.0000
_cell_formula_units_Z 2
_cell_length_a 12.0874(4)
_cell_length_b 12.7221(4)
_cell_length_c 7.1581(3)
_cell_measurement_reflns_used 5898
_cell_measurement_temperature 113.1
_cell_measurement_theta_max 68.1
_cell_measurement_theta_min 3.5
_cell_volume 1090.98(7)
_computing_cell_refinement PROCESS-AUTO
_computing_data_collection PROCESS-AUTO
_computing_data_reduction CrystalStructure
_computing_publication_material 'CrystalStructure 3.8'
_computing_structure_refinement SHELXL
_computing_structure_solution SIR2004
_diffrn_detector_area_resol_mean 10.00
_diffrn_measured_fraction_theta_full 0.998
_diffrn_measured_fraction_theta_max 0.998
_diffrn_measurement_device_type 'Rigaku RAXIS-RAPID'
_diffrn_measurement_method \w
_diffrn_radiation_type 'Cu K\a'
_diffrn_radiation_wavelength 1.54187
_diffrn_reflns_av_R_equivalents 0.061
_diffrn_reflns_limit_h_max 14
_diffrn_reflns_limit_h_min -14
_diffrn_reflns_limit_k_max 15
_diffrn_reflns_limit_k_min -15
_diffrn_reflns_limit_l_max 8
_diffrn_reflns_limit_l_min -8
_diffrn_reflns_number 12077
_diffrn_reflns_theta_full 68.23
_diffrn_reflns_theta_max 68.23
_exptl_absorpt_coefficient_mu 0.912
_exptl_absorpt_correction_type none
_exptl_crystal_colour yellow
_exptl_crystal_density_diffrn 1.462
_exptl_crystal_density_method 'not measured'
_exptl_crystal_description prism
_exptl_crystal_F_000 496.00
_exptl_crystal_size_max 0.70
_exptl_crystal_size_mid 0.10
_exptl_crystal_size_min 0.10
_refine_diff_density_max 0.20
_refine_diff_density_min -0.22
_refine_ls_extinction_method none
_refine_ls_goodness_of_fit_ref 1.080
_refine_ls_hydrogen_treatment refall
_refine_ls_number_parameters 164
_refine_ls_number_reflns 1991
_refine_ls_R_factor_gt 0.0433
_refine_ls_shift/su_max 0.0000
_refine_ls_structure_factor_coef Fsqd
_refine_ls_weighting_details 'w = 1/[\s^2^(Fo^2^)+(0.0556P)^2^+0.1833P] where P=(Fo^2^+2Fc^2^)/3'
_refine_ls_weighting_scheme calc
_refine_ls_wR_factor_ref 0.1225
_reflns_number_gt 1461
_reflns_number_total 1991
_reflns_threshold_expression F^2^>2.0\s(F^2^)
_cod_data_source_file cg800643esup1.cif
_cod_data_source_block D12DBA_Phtha_formIII
_cod_original_cell_volume 1090.99(7)
_cod_original_formula_sum 'C28 H16 O8 '
_cod_database_code 4508998

loop_
_symmetry_equiv_pos_site_id
_symmetry_equiv_pos_as_xyz
1 +X,+Y,+Z
2 -X,1/2+Y,1/2-Z
3 -X,-Y,-Z
4 +X,1/2-Y,1/2+Z

loop_
_atom_site_label
_atom_site_type_symbol
_atom_site_fract_x
_atom_site_fract_y
_atom_site_fract_z
_atom_site_U_iso_or_equiv
_atom_site_adp_type
_atom_site_occupancy
_atom_site_symmetry_multiplicity
_atom_site_calc_flag
_atom_site_refinement_flags
O(1) O 0.86215(13) 1.06345(12) 0.9253(2) 0.0494(4) Uani 1.00 1 d .
O(2) O 0.69624(11) 1.04681(10) 0.7485(2) 0.0337(3) Uani 1.00 1 d .
O(3) O 0.54718(11) 0.85889(12) 0.5444(2) 0.0398(4) Uani 1.00 1 d .
O(4) O 0.53226(11) 0.90015(11) 0.84457(19) 0.0326(3) Uani 1.00 1 d .
C(1) C 1.07597(16) 0.61875(15) 1.0599(3) 0.0290(4) Uani 1.00 1 d .
C(2) C 1.00848(16) 0.68445(15) 1.0049(3) 0.0293(4) Uani 1.00 1 d .
C(3) C 0.90713(16) 0.73709(15) 0.9281(2) 0.0275(4) Uani 1.00 1 d .
C(4) C 0.89430(16) 0.84559(15) 0.9208(2) 0.0287(4) Uani 1.00 1 d .
C(5) C 0.79283(16) 0.89135(15) 0.8496(2) 0.0277(4) Uani 1.00 1 d .
C(6) C 0.78922(16) 1.00884(16) 0.8470(2) 0.0297(4) Uani 1.00 1 d .
C(7) C 0.68871(18) 1.16056(15) 0.7448(3) 0.0386(5) Uani 1.00 1 d .
C(8) C 0.70190(16) 0.82704(15) 0.7819(2) 0.0269(4) Uani 1.00 1 d .
C(9) C 0.58746(16) 0.86540(15) 0.7075(3) 0.0278(4) Uani 1.00 1 d .
C(10) C 0.42016(17) 0.93816(17) 0.7815(3) 0.0364(5) Uani 1.00 1 d .
C(11) C 0.71477(15) 0.71824(15) 0.7827(2) 0.0279(4) Uani 1.00 1 d .
C(12) C 0.81553(16) 0.67176(15) 0.8556(2) 0.0273(4) Uani 1.00 1 d .
C(13) C 0.83055(16) 0.56008(15) 0.8660(3) 0.0292(4) Uani 1.00 1 d .
C(14) C 0.86524(15) 0.47214(15) 0.8929(2) 0.0284(4) Uani 1.00 1 d .
H(1) H 0.9559 0.8893 0.9651 0.034 Uiso 1.00 1 c R
H(2) H 0.6183 1.1818 0.6703 0.046 Uiso 1.00 1 c R
H(3) H 0.7514 1.1896 0.6877 0.046 Uiso 1.00 1 c R
H(4) H 0.6913 1.1872 0.8737 0.046 Uiso 1.00 1 c R
H(5) H 0.6538 0.6751 0.7328 0.034 Uiso 1.00 1 c R
H(6) H 0.4238 0.9970 0.6942 0.044 Uiso 1.00 1 c R
H(7) H 0.3856 0.9618 0.8906 0.044 Uiso 1.00 1 c R
H(8) H 0.3754 0.8813 0.7174 0.044 Uiso 1.00 1 c R

loop_
_atom_site_aniso_label
_atom_site_aniso_U_11
_atom_site_aniso_U_22
_atom_site_aniso_U_33
_atom_site_aniso_U_12
_atom_site_aniso_U_13
_atom_site_aniso_U_23
O(1) 0.0399(9) 0.0274(8) 0.0730(12) -0.0032(6) -0.0217(8) 0.0001(7)
O(2) 0.0297(7) 0.0209(7) 0.0473(9) 0.0028(5) -0.0072(6) 0.0020(6)
O(3) 0.0328(8) 0.0452(9) 0.0383(9) 0.0106(6) -0.0068(7) -0.0058(7)
O(4) 0.0244(7) 0.0345(8) 0.0376(9) 0.0065(6) -0.0004(6) 0.0005(6)
C(1) 0.0220(9) 0.0238(10) 0.0398(12) -0.0034(8) -0.0013(8) -0.0031(9)
C(2) 0.0245(10) 0.0236(10) 0.0391(12) -0.0015(8) 0.0015(9) -0.0011(9)
C(3) 0.0218(9) 0.0263(10) 0.0338(11) 0.0026(8) 0.0011(8) 0.0020(8)
C(4) 0.0254(10) 0.0261(10) 0.0332(12) -0.0014(8) -0.0017(8) -0.0003(8)
C(5) 0.0253(10) 0.0246(10) 0.0323(12) 0.0026(8) 0.0004(8) -0.0002(8)
C(6) 0.0261(10) 0.0269(10) 0.0342(12) 0.0004(8) -0.0025(9) 0.0007(9)
C(7) 0.0388(12) 0.0207(10) 0.0527(15) 0.0038(8) -0.0070(10) 0.0019(9)
C(8) 0.0258(10) 0.0263(10) 0.0283(11) 0.0019(8) 0.0020(8) 0.0018(8)
C(9) 0.0244(10) 0.0233(10) 0.0350(12) 0.0002(8) 0.0018(9) 0.0001(9)
C(10) 0.0252(10) 0.0334(11) 0.0495(14) 0.0083(9) 0.0007(9) 0.0012(10)
C(11) 0.0229(9) 0.0259(10) 0.0338(11) -0.0027(8) -0.0009(8) 0.0020(8)
C(12) 0.0245(9) 0.0235(9) 0.0336(11) 0.0013(8) 0.0027(8) 0.0012(8)
C(13) 0.0198(9) 0.0281(10) 0.0387(12) -0.0010(8) -0.0002(8) 0.0007(9)
C(14) 0.0198(9) 0.0256(10) 0.0381(12) -0.0004(8) -0.0023(8) -0.0021(9)

loop_
_atom_type_symbol
_atom_type_description
_atom_type_scat_dispersion_real
_atom_type_scat_dispersion_imag
_atom_type_scat_source
C C 0.018 0.009
;
International Tables for Crystallography
(1992, Vol. C, Tables 4.2.6.8 and 6.1.1.4)
;
H H 0.000 0.000
;
International Tables for Crystallography
(1992, Vol. C, Table 6.1.1.4)
;
O O 0.049 0.032
;
International Tables for Crystallography
(1992, Vol. C, Tables 4.2.6.8 and 6.1.1.4)
;

loop_
_geom_angle_atom_site_label_1
_geom_angle_atom_site_label_2
_geom_angle_atom_site_label_3
_geom_angle
_geom_angle_publ_flag
_geom_angle_site_symmetry_1
_geom_angle_site_symmetry_3
C(6) O(2) C(7) 114.66(14) yes . .
C(9) O(4) C(10) 114.79(15) yes . .
C(2) C(1) C(14) 167.1(2) yes . 3_767
C(1) C(2) C(3) 163.4(2) yes . .
C(2) C(3) C(4) 124.17(17) yes . .
C(2) C(3) C(12) 116.61(16) yes . .
C(4) C(3) C(12) 119.21(16) yes . .
C(3) C(4) C(5) 121.20(17) yes . .
C(4) C(5) C(6) 116.45(16) yes . .
C(4) C(5) C(8) 119.61(17) yes . .
C(6) C(5) C(8) 123.93(16) yes . .
O(1) C(6) O(2) 123.44(18) yes . .
O(1) C(6) C(5) 123.66(17) yes . .
O(2) C(6) C(5) 112.90(15) yes . .
C(5) C(8) C(9) 125.24(17) yes . .
C(5) C(8) C(11) 119.73(16) yes . .
C(9) C(8) C(11) 115.03(16) yes . .
O(3) C(9) O(4) 123.90(17) yes . .
O(3) C(9) C(8) 123.84(19) yes . .
O(4) C(9) C(8) 112.08(16) yes . .
C(8) C(11) C(12) 121.04(16) yes . .
C(3) C(12) C(11) 119.16(17) yes . .
C(3) C(12) C(13) 118.17(16) yes . .
C(11) C(12) C(13) 122.64(17) yes . .
C(12) C(13) C(14) 166.12(19) yes . .
C(1) C(14) C(13) 168.55(19) yes 3_767 .
C(3) C(4) H(1) 119.4 no . .
C(5) C(4) H(1) 119.4 no . .
O(2) C(7) H(2) 109.5 no . .
O(2) C(7) H(3) 109.5 no . .
O(2) C(7) H(4) 109.5 no . .
H(2) C(7) H(3) 109.5 no . .
H(2) C(7) H(4) 109.5 no . .
H(3) C(7) H(4) 109.5 no . .
O(4) C(10) H(6) 109.5 no . .
O(4) C(10) H(7) 109.5 no . .
O(4) C(10) H(8) 109.5 no . .
H(6) C(10) H(7) 109.5 no . .
H(6) C(10) H(8) 109.5 no . .
H(7) C(10) H(8) 109.5 no . .
C(8) C(11) H(5) 119.5 no . .
C(12) C(11) H(5) 119.5 no . .

loop_
_geom_bond_atom_site_label_1
_geom_bond_atom_site_label_2
_geom_bond_distance
_geom_bond_publ_flag
_geom_bond_site_symmetry_2
O(1) C(6) 1.201(2) yes .
O(2) C(6) 1.335(2) yes .
O(2) C(7) 1.450(2) yes .
O(3) C(9) 1.207(2) yes .
O(4) C(9) 1.333(2) yes .
O(4) C(10) 1.453(2) yes .
C(1) C(2) 1.197(2) yes .
C(1) C(14) 1.376(2) yes 3_767
C(2) C(3) 1.440(2) yes .
C(3) C(4) 1.389(2) yes .
C(3) C(12) 1.426(2) yes .
C(4) C(5) 1.392(2) yes .
C(5) C(6) 1.495(2) yes .
C(5) C(8) 1.404(2) yes .
C(8) C(9) 1.496(2) yes .
C(8) C(11) 1.393(2) yes .
C(11) C(12) 1.391(2) yes .
C(12) C(13) 1.433(2) yes .
C(13) C(14) 1.201(2) yes .
C(4) H(1) 0.950 no .
C(7) H(2) 0.980 no .
C(7) H(3) 0.980 no .
C(7) H(4) 0.980 no .
C(10) H(6) 0.980 no .
C(10) H(7) 0.980 no .
C(10) H(8) 0.980 no .
C(11) H(5) 0.950 no .

loop_
_geom_contact_atom_site_label_1
_geom_contact_atom_site_label_2
_geom_contact_distance
_geom_contact_site_symmetry_2
O(1) O(2) 2.2344(19) .
O(1) C(2) 3.574(2) 3_777
O(1) C(4) 2.800(2) .
O(1) C(4) 3.218(2) 3_777
O(1) C(5) 2.381(2) .
O(1) C(7) 2.621(2) .
O(1) C(13) 3.590(2) 4_565
O(1) C(14) 3.373(2) 4_565
O(2) O(1) 2.2344(19) .
O(2) O(3) 3.2243(19) .
O(2) O(3) 3.5851(18) 3_676
O(2) O(4) 2.8714(19) .
O(2) C(5) 2.361(2) .
O(2) C(8) 2.806(2) .
O(2) C(9) 2.653(2) .
O(2) C(14) 3.477(2) 4_564
O(3) O(2) 3.2243(19) .
O(3) O(2) 3.5851(18) 3_676
O(3) O(4) 2.242(2) .
O(3) O(4) 3.588(2) 4_564
O(3) C(5) 3.469(2) .
O(3) C(7) 3.303(2) 3_676
O(3) C(8) 2.389(2) .
O(3) C(10) 2.636(2) .
O(3) C(10) 3.537(2) 3_676
O(3) C(11) 3.049(2) .
O(3) C(11) 3.096(2) 4_564
O(4) O(2) 2.8714(19) .
O(4) O(3) 2.242(2) .
O(4) O(3) 3.588(2) 4_565
O(4) O(4) 3.5321(19) 3_677
O(4) C(5) 3.147(2) .
O(4) C(6) 3.398(2) .
O(4) C(8) 2.348(2) .
O(4) C(10) 3.364(2) 3_677
O(4) C(11) 3.268(2) .
C(1) C(1) 3.580(2) 3_767
C(1) C(3) 2.610(2) .
C(1) C(12) 3.358(2) .
C(1) C(13) 3.192(2) .
C(1) C(13) 2.564(2) 3_767
C(1) C(14) 3.254(2) .
C(2) O(1) 3.574(2) 3_777
C(2) C(3) 3.558(3) 4_565
C(2) C(4) 2.500(2) .
C(2) C(4) 3.465(3) 4_565
C(2) C(12) 2.438(2) .
C(2) C(13) 2.747(2) .
C(2) C(14) 3.251(2) .
C(2) C(14) 2.557(2) 3_767
C(3) C(1) 2.610(2) .
C(3) C(2) 3.558(3) 4_564
C(3) C(3) 3.594(2) 4_564
C(3) C(3) 3.594(2) 4_565
C(3) C(5) 2.423(2) .
C(3) C(8) 2.805(2) .
C(3) C(11) 2.430(2) .
C(3) C(12) 3.583(3) 4_565
C(3) C(13) 2.453(2) .
C(3) C(14) 3.413(2) .
C(4) O(1) 2.800(2) .
C(4) O(1) 3.218(2) 3_777
C(4) C(2) 2.500(2) .
C(4) C(2) 3.465(3) 4_564
C(4) C(6) 2.455(2) .
C(4) C(8) 2.416(2) .
C(4) C(11) 2.782(2) .
C(4) C(12) 2.428(2) .
C(4) C(12) 3.381(2) 4_565
C(4) C(13) 3.584(2) 4_565
C(5) O(1) 2.381(2) .
C(5) O(2) 2.361(2) .
C(5) O(3) 3.469(2) .
C(5) O(4) 3.147(2) .
C(5) C(3) 2.423(2) .
C(5) C(9) 2.576(2) .
C(5) C(11) 2.419(2) .
C(5) C(12) 2.807(2) .
C(6) O(4) 3.398(2) .
C(6) C(4) 2.455(2) .
C(6) C(7) 2.345(2) .
C(6) C(8) 2.559(2) .
C(6) C(9) 3.103(2) .
C(6) C(14) 3.502(3) 4_564
C(7) O(1) 2.621(2) .
C(7) O(3) 3.303(2) 3_676
C(7) C(6) 2.345(2) .
C(8) O(2) 2.806(2) .
C(8) O(3) 2.389(2) .
C(8) O(4) 2.348(2) .
C(8) C(3) 2.805(2) .
C(8) C(4) 2.416(2) .
C(8) C(6) 2.559(2) .
C(8) C(12) 2.424(2) .
C(8) C(12) 3.509(2) 4_564
C(9) O(2) 2.653(2) .
C(9) C(5) 2.576(2) .
C(9) C(6) 3.103(2) .
C(9) C(10) 2.348(2) .
C(9) C(11) 2.438(2) .
C(10) O(3) 2.636(2) .
C(10) O(3) 3.537(2) 3_676
C(10) O(4) 3.364(2) 3_677
C(10) C(9) 2.348(2) .
C(10) C(13) 3.443(2) 2_656
C(10) C(14) 3.536(2) 2_656
C(11) O(3) 3.049(2) .
C(11) O(3) 3.096(2) 4_565
C(11) O(4) 3.268(2) .
C(11) C(3) 2.430(2) .
C(11) C(4) 2.782(2) .
C(11) C(5) 2.419(2) .
C(11) C(9) 2.438(2) .
C(11) C(13) 2.478(2) .
C(12) C(1) 3.358(2) .
C(12) C(2) 2.438(2) .
C(12) C(3) 3.583(3) 4_564
C(12) C(4) 2.428(2) .
C(12) C(4) 3.381(2) 4_564
C(12) C(5) 2.807(2) .
C(12) C(8) 2.424(2) .
C(12) C(8) 3.509(2) 4_565
C(12) C(14) 2.615(2) .
C(13) O(1) 3.590(2) 4_564
C(13) C(1) 3.192(2) .
C(13) C(1) 2.564(2) 3_767
C(13) C(2) 2.747(2) .
C(13) C(3) 2.453(2) .
C(13) C(4) 3.584(2) 4_564
C(13) C(10) 3.443(2) 2_646
C(13) C(11) 2.478(2) .
C(14) O(1) 3.373(2) 4_564
C(14) O(2) 3.477(2) 4_565
C(14) C(1) 3.254(2) .
C(14) C(2) 3.251(2) .
C(14) C(2) 2.557(2) 3_767
C(14) C(3) 3.413(2) .
C(14) C(6) 3.502(3) 4_565
C(14) C(10) 3.536(2) 2_646
C(14) C(12) 2.615(2) .
C(14) C(14) 3.484(2) 3_767
O(1) H(1) 2.487 .
O(1) H(1) 2.314 3_777
O(1) H(2) 3.585 .
O(1) H(3) 2.579 .
O(1) H(4) 2.584 .
O(1) H(7) 3.444 3_677
O(2) H(2) 2.003 .
O(2) H(3) 2.003 .
O(2) H(4) 2.003 .
O(2) H(6) 3.325 .
O(2) H(6) 3.352 3_676
O(2) H(7) 2.889 3_677
O(2) H(8) 3.455 3_676
O(3) H(2) 2.412 3_676
O(3) H(5) 2.913 .
O(3) H(5) 2.755 4_564
O(3) H(6) 2.624 .
O(3) H(6) 2.562 3_676
O(3) H(7) 3.599 .
O(3) H(8) 2.570 .
O(4) H(2) 3.315 2_646
O(4) H(5) 3.363 .
O(4) H(5) 3.116 4_565
O(4) H(6) 2.005 .
O(4) H(6) 3.525 3_677
O(4) H(7) 2.005 .
O(4) H(7) 2.676 3_677
O(4) H(8) 2.005 .
C(1) H(1) 3.413 4_565
C(1) H(3) 3.047 2_746
C(1) H(3) 3.544 3_777
C(2) H(1) 2.689 .
C(2) H(1) 3.563 4_565
C(2) H(3) 3.375 2_746
C(3) H(1) 2.032 .
C(3) H(5) 3.289 .
C(5) H(1) 2.034 .
C(5) H(5) 3.274 .
C(5) H(5) 3.505 4_565
C(5) H(7) 3.559 3_677
C(6) H(1) 2.576 .
C(6) H(1) 3.446 3_777
C(6) H(2) 3.165 .
C(6) H(3) 2.580 .
C(6) H(4) 2.578 .
C(6) H(7) 3.031 3_677
C(7) H(4) 3.291 4_574
C(7) H(7) 3.266 3_677
C(7) H(8) 2.935 2_656
C(7) H(8) 3.338 3_676
C(8) H(1) 3.272 .
C(8) H(5) 2.036 .
C(8) H(5) 3.355 4_565
C(9) H(2) 3.475 3_676
C(9) H(5) 2.549 .
C(9) H(6) 2.584 .
C(9) H(6) 3.354 3_676
C(9) H(7) 3.166 .
C(9) H(8) 2.581 .
C(10) H(2) 3.319 2_646
C(10) H(2) 3.551 3_676
C(10) H(4) 3.584 2_646
C(10) H(4) 3.366 3_677
C(10) H(5) 3.142 2_656
C(10) H(7) 3.343 3_677
C(11) H(6) 3.291 2_646
C(12) H(1) 3.287 .
C(12) H(1) 3.544 4_564
C(12) H(5) 2.035 .
C(13) H(1) 3.479 4_564
C(13) H(5) 2.659 .
C(13) H(6) 3.151 2_646
C(13) H(7) 3.239 2_646
C(13) H(8) 3.367 2_646
C(14) H(3) 3.369 4_565
C(14) H(6) 3.481 2_646
C(14) H(7) 3.420 2_646
C(14) H(8) 3.132 2_646
H(1) O(1) 2.487 .
H(1) O(1) 2.314 3_777
H(1) C(1) 3.413 4_564
H(1) C(2) 2.689 .
H(1) C(2) 3.563 4_564
H(1) C(3) 2.032 .
H(1) C(5) 2.034 .
H(1) C(6) 2.576 .
H(1) C(6) 3.446 3_777
H(1) C(8) 3.272 .
H(1) C(12) 3.287 .
H(1) C(12) 3.544 4_565
H(1) C(13) 3.479 4_565
H(1) H(1) 3.028 3_777
H(2) O(1) 3.585 .
H(2) O(2) 2.003 .
H(2) O(3) 2.412 3_676
H(2) O(4) 3.315 2_656
H(2) C(6) 3.165 .
H(2) C(9) 3.475 3_676
H(2) C(10) 3.319 2_656
H(2) C(10) 3.551 3_676
H(2) H(3) 1.600 .
H(2) H(4) 1.600 .
H(2) H(4) 2.926 4_574
H(2) H(5) 3.452 2_656
H(2) H(6) 3.346 .
H(2) H(6) 3.448 3_676
H(2) H(7) 3.588 2_656
H(2) H(8) 2.660 2_656
H(2) H(8) 2.900 3_676
H(3) O(1) 2.579 .
H(3) O(2) 2.003 .
H(3) C(1) 3.047 2_756
H(3) C(1) 3.544 3_777
H(3) C(2) 3.375 2_756
H(3) C(6) 2.580 .
H(3) C(14) 3.369 4_564
H(3) H(2) 1.600 .
H(3) H(4) 1.600 .
H(3) H(4) 2.757 4_574
H(3) H(8) 3.007 2_656
H(3) H(8) 3.223 3_676
H(4) O(1) 2.584 .
H(4) O(2) 2.003 .
H(4) C(6) 2.578 .
H(4) C(7) 3.291 4_575
H(4) C(10) 3.584 2_656
H(4) C(10) 3.366 3_677
H(4) H(2) 1.600 .
H(4) H(2) 2.926 4_575
H(4) H(3) 1.600 .
H(4) H(3) 2.757 4_575
H(4) H(7) 2.779 3_677
H(4) H(8) 2.652 2_656
H(4) H(8) 3.256 3_677
H(5) O(3) 2.913 .
H(5) O(3) 2.755 4_565
H(5) O(4) 3.363 .
H(5) O(4) 3.116 4_564
H(5) C(3) 3.289 .
H(5) C(5) 3.274 .
H(5) C(5) 3.505 4_564
H(5) C(8) 2.036 .
H(5) C(8) 3.355 4_564
H(5) C(9) 2.549 .
H(5) C(10) 3.142 2_646
H(5) C(12) 2.035 .
H(5) C(13) 2.659 .
H(5) H(2) 3.452 2_646
H(5) H(6) 2.533 2_646
H(5) H(7) 2.873 2_646
H(6) O(2) 3.325 .
H(6) O(2) 3.352 3_676
H(6) O(3) 2.624 .
H(6) O(3) 2.562 3_676
H(6) O(4) 2.005 .
H(6) O(4) 3.525 3_677
H(6) C(9) 2.584 .
H(6) C(9) 3.354 3_676
H(6) C(11) 3.291 2_656
H(6) C(13) 3.151 2_656
H(6) C(14) 3.481 2_656
H(6) H(2) 3.346 .
H(6) H(2) 3.448 3_676
H(6) H(5) 2.533 2_656
H(6) H(6) 3.535 3_676
H(6) H(7) 1.600 .
H(6) H(7) 3.549 3_677
H(6) H(8) 1.600 .
H(7) O(1) 3.444 3_677
H(7) O(2) 2.889 3_677
H(7) O(3) 3.599 .
H(7) O(4) 2.005 .
H(7) O(4) 2.676 3_677
H(7) C(5) 3.559 3_677
H(7) C(6) 3.031 3_677
H(7) C(7) 3.266 3_677
H(7) C(9) 3.166 .
H(7) C(10) 3.343 3_677
H(7) C(13) 3.239 2_656
H(7) C(14) 3.420 2_656
H(7) H(2) 3.588 2_646
H(7) H(4) 2.779 3_677
H(7) H(5) 2.873 2_656
H(7) H(6) 1.600 .
H(7) H(6) 3.549 3_677
H(7) H(7) 3.145 3_677
H(7) H(8) 1.600 .
H(8) O(2) 3.455 3_676
H(8) O(3) 2.570 .
H(8) O(4) 2.005 .
H(8) C(7) 2.935 2_646
H(8) C(7) 3.338 3_676
H(8) C(9) 2.581 .
H(8) C(13) 3.367 2_656
H(8) C(14) 3.132 2_656
H(8) H(2) 2.660 2_646
H(8) H(2) 2.900 3_676
H(8) H(3) 3.007 2_646
H(8) H(3) 3.223 3_676
H(8) H(4) 2.652 2_646
H(8) H(4) 3.256 3_677
H(8) H(6) 1.600 .
H(8) H(7) 1.600 .

loop_
_geom_torsion_atom_site_label_1
_geom_torsion_atom_site_label_2
_geom_torsion_atom_site_label_3
_geom_torsion_atom_site_label_4
_geom_torsion
_geom_torsion_site_symmetry_1
_geom_torsion_site_symmetry_3
_geom_torsion_site_symmetry_4
C(7) O(2) C(6) O(1) -0.8(3) . . .
C(7) O(2) C(6) C(5) 179.17(17) . . .
C(10) O(4) C(9) O(3) -4.5(2) . . .
C(10) O(4) C(9) C(8) -179.75(15) . . .
C(2) C(1) C(14) C(13) 0.4(15) . 3_767 3_767
C(14) C(1) C(2) C(3) 6.3(17) 3_767 . .
C(1) C(2) C(3) C(4) 174.8(7) . . .
C(1) C(2) C(3) C(12) -5.3(9) . . .
C(2) C(3) C(4) C(5) -178.1(2) . . .
C(2) C(3) C(12) C(11) 178.83(19) . . .
C(2) C(3) C(12) C(13) 0.6(2) . . .
C(4) C(3) C(12) C(11) -1.3(3) . . .
C(4) C(3) C(12) C(13) -179.55(19) . . .
C(12) C(3) C(4) C(5) 2.0(3) . . .
C(3) C(4) C(5) C(6) -179.45(19) . . .
C(3) C(4) C(5) C(8) -0.7(3) . . .
C(4) C(5) C(6) O(1) -10.7(3) . . .
C(4) C(5) C(6) O(2) 169.26(18) . . .
C(4) C(5) C(8) C(9) 177.9(2) . . .
C(4) C(5) C(8) C(11) -1.4(3) . . .
C(6) C(5) C(8) C(9) -3.4(3) . . .
C(6) C(5) C(8) C(11) 177.22(19) . . .
C(8) C(5) C(6) O(1) 170.6(2) . . .
C(8) C(5) C(6) O(2) -9.4(2) . . .
C(5) C(8) C(9) O(3) 111.6(2) . . .
C(5) C(8) C(9) O(4) -73.2(2) . . .
C(5) C(8) C(11) C(12) 2.2(3) . . .
C(9) C(8) C(11) C(12) -177.24(19) . . .
C(11) C(8) C(9) O(3) -69.0(2) . . .
C(11) C(8) C(9) O(4) 106.2(2) . . .
C(8) C(11) C(12) C(3) -0.8(3) . . .
C(8) C(11) C(12) C(13) 177.4(2) . . .
C(3) C(12) C(13) C(14) 1.1(10) . . .
C(11) C(12) C(13) C(14) -177.1(8) . . .
C(12) C(13) C(14) C(1) 0.9(16) . . 3_767
